data_2004391
loop_
_publ_author_name
'Chiang, H.-C.'
'Hwang, S.-F.'
'Ueng, C.-H.'

_publ_section_title
;
 Bis(1,2-benzenediolato)dimethanolgermanium(IV)
;
_journal_issue 1
_journal_name_full 'Acta Crystallographica Section C'
_journal_page_first 31
_journal_page_last 33
_journal_paper_doi 10.1107/S0108270195007463
_journal_volume 52
_journal_year 1996
_chemical_formula_moiety 'C16 H24 Ge1 O8'
_chemical_formula_sum 'C16 H24 Ge O8'
_chemical_formula_weight 416.95
_space_group_IT_number 61
_symmetry_cell_setting orthorhombic
_symmetry_space_group_name_Hall '-P 2ac 2ab'
_symmetry_space_group_name_H-M 'P b c a'
_atom_type_scat_source IntTabIV
_cell_angle_alpha 90.
_cell_angle_beta 90.
_cell_angle_gamma 90.
_cell_formula_units_Z 4
_cell_length_a 7.5415(10)
_cell_length_b 18.3253(24)
_cell_length_c 13.382(3)
_cell_measurement_reflns_used 25
_cell_measurement_temperature 298
_cell_measurement_theta_max 14.2
_cell_measurement_theta_min 9.91
_cell_volume 1849.4(5)
_diffrn_measurement_device 'Enraf-Nonius CAD-4'
_diffrn_measurement_method \q/2\q
_diffrn_radiation_type MoK\a
_diffrn_radiation_wavelength 0.7107
_diffrn_reflns_limit_h_max 8
_diffrn_reflns_limit_h_min 0
_diffrn_reflns_limit_k_max 19
_diffrn_reflns_limit_k_min 0
_diffrn_reflns_limit_l_max 14
_diffrn_reflns_limit_l_min 0
_diffrn_reflns_number 1207
_diffrn_reflns_theta_max 22.45
_diffrn_standards_decay_% 4
_diffrn_standards_interval_time 120
_diffrn_standards_number 3
_exptl_absorpt_coefficient_mu 1.67
_exptl_absorpt_correction_T_max 0.999
_exptl_absorpt_correction_T_min 0.802
_exptl_absorpt_correction_type 'empirical, \y scan'
_exptl_crystal_colour colorless
_exptl_crystal_density_diffrn 1.497
_exptl_crystal_description plate
_exptl_crystal_size_max 0.50
_exptl_crystal_size_mid 0.45
_exptl_crystal_size_min 0.15
_refine_diff_density_max 0.250
_refine_diff_density_min -0.350
_refine_ls_extinction_coef 1.8(2)
_refine_ls_extinction_method secondary
_refine_ls_goodness_of_fit_obs 2.36
_refine_ls_hydrogen_treatment noref
_refine_ls_number_parameters 116
_refine_ls_number_reflns 892
_refine_ls_R_factor_obs 0.035
_refine_ls_shift/esd_max 0.003
_refine_ls_structure_factor_coef F
_refine_ls_weighting_details 'w = 1/[\s^2^(F) + 0.0001F^2^]'
_refine_ls_weighting_scheme calc
_refine_ls_wR_factor_obs 0.039
_reflns_number_observed 892
_reflns_number_total 1207
_reflns_observed_criterion I>2\s(I)
_cod_data_source_file hu1094.cif
_cod_data_source_block hu1094a
_cod_depositor_comments
;
The following automatic conversions were performed:

'_refine_ls_weighting_scheme' value '1/[\s^2^(F) + 0.0001F^2^]' was
changed to 'calc'. New tag '_refine_ls_weighting_details' was
created. The value of the new tag was set to 'w = 1/[\s^2^(F) +
0.0001F^2^]'.

Automatic conversion script
Id: cif_fix_values 3143 2015-03-26 13:38:13Z robertas 
;
_cod_original_formula_sum 'C16 H24 Ge1 O8'
_cod_database_code 2004391

loop_
_symmetry_equiv_pos_as_xyz
x,y,z
1/2+x,y,1/2-z
x,1/2-y,1/2+z
1/2-x,1/2+y,z
-x,-y,-z
1/2-x,-y,1/2+z
-x,1/2+y,1/2-z
1/2+x,1/2-y,-z

loop_
_atom_site_label
_atom_site_fract_x
_atom_site_fract_y
_atom_site_fract_z
_atom_site_U_iso_or_equiv
Ge .0000 .0000 .0000 2.30(3)
O(1) .1129(4) -.0179(2) -.1203(2) 2.8(2)
O(2) .0359(4) -.0949(2) .0358(2) 2.7(1)
O(3) .2320(4) .0259(2) .0621(3) 3.2(3)
O(4) .3857(6) -.0473(2) .1980(3) 5.1(2)
C(1) .1741(6) -.0883(2) -.1210(4) 2.5(2)
C(2) .2726(7) -.1175(2) -.1972(4) 3.0(2)
C(3) .3282(7) -.1897(3) -.1910(4) 3.8(3)
C(4) .2847(7) -.2309(2) -.1081(4) 3.7(3)
C(5) .1854(7) -.2015(2) -.0304(4) 3.1(3)
C(6) .1302(6) -.1298(3) -.0370(4) 2.5(2)
C(7) .3482(8) .0818(3) .0277(4) 4.9(3)
C(8) .3889(9) -.1220(3) .2052(4) 5.0(3)
H(2) .308 -.085 -.261 3.9
H(3) .404 -.213 -.251 4.6
H(4) .328 -.287 -.104 4.5
H(5) .153 -.234 .034 3.9
H(7A) .338 .089 -.042 4.9
H(7B) .467 .074 .046 4.9
H(7C) .303 .124 .062 4.9
H(03) .297 -.003 .123 4.0
H(8A) .492 -.144 .232 5.5
H(8B) .288 -.141 .248 5.5
H(8C) .364 -.141 .139 5.5
H(04) .420 -.017 .254 5.8

loop_
_geom_angle_atom_site_label_1
_geom_angle_atom_site_label_2
_geom_angle_atom_site_label_3
_geom_angle
_geom_angle_publ_flag
O(1) Ge O(1)a 180.0 yes
O(1) Ge O(2) 89.50(10) yes
O(1) Ge O(2)a 90.50(10) yes
O(1) Ge O(3) 90.10(10) yes
O(1) Ge O(3)a 90.00(10) yes
O(2) Ge O(2)a 180.0 yes
O(2) Ge O(3) 89.30(10) yes
O(2) Ge O(3)a 90.80(10) yes
O(3) Ge O(3)a 180.0 yes
Ge O(1) C(1) 109.2(3) yes
Ge O(2) C(6) 109.7(3) yes
Ge O(3) C(7) 125.1(3) yes
O(1) C(1) C(2) 123.8(4) yes
O(1) C(1) C(6) 115.3(4) yes
C(2) C(1) C(6) 121.0(4) yes
C(1) C(2) C(3) 119.4(5) yes
C(2) C(3) C(4) 119.8(5) yes
C(3) C(4) C(5) 121.4(4) yes
C(4) C(5) C(6) 118.9(4) yes
O(2) C(6) C(1) 116.2(4) yes
O(2) C(6) C(5) 123.9(4) yes
C(1) C(6) C(5) 119.9(4) yes
O(1)a Ge O(2) 90.50(13) no
O(1)a Ge O(2)a 89.50(13) no
O(1)a Ge O(3) 89.95(14) no
O(1)a Ge O(3)a 90.05(14) no
O(2)a Ge O(3) 90.76(13) no
O(2)a Ge O(3)a 89.25(13) no
Ge O(3) H(03) 126.3(2) no
C(7) O(3) H(03) 108.3(3) no
C(8) O(4) H(03) 127.9(4) no
C(8) O(4) H(04) 120.6(4) no
H(03) O(4) H(04) 109.8(3) no
C(1) C(2) H(2) 120.6(4) no
C(3) C(2) H(2) 120.0(5) no
C(2) C(3) H(3) 120.1(5) no
C(4) C(3) H(3) 120.2(5) no
C(3) C(4) H(4) 119.5(5) no
C(5) C(4) H(4) 119.4(5) no
C(4) C(5) H(5) 120.4(4) no
C(6) C(5) H(5) 120.7(5) no
O(3) C(7) H(7A) 111.6(5) no
O(3) C(7) H(7B) 113.3(5) no
O(3) C(7) H(7C) 102.0(5) no
H(7A) C(7) H(7B) 110.8(6) no
H(7A) C(7) H(7C) 109.2(6) no
H(7B) C(7) H(7C) 109.5(6) no
O(4) C(8) H(8A) 117.9(6) no
O(4) C(8) H(8B) 111.7(5) no
O(4) C(8) H(8C) 106.9(5) no
H(8A) C(8) H(8B) 105.0(5) no
H(8A) C(8) H(8C) 110.2(6) no
H(8B) C(8) H(8C) 104.5(6) no
C(7) H(7A) H(7B) 34.6(4) no
C(7) H(7A) H(7C) 35.8(4) no
H(7B) H(7A) H(7C) 60.039(11) no
C(7) H(7B) H(7A) 34.7(4) no
C(7) H(7B) H(7C) 35.7(4) no
H(7A) H(7B) H(7C) 60.039(9) no
C(7) H(7C) H(7A) 35.0(3) no
C(7) H(7C) H(7B) 34.8(3) no
H(7A) H(7C) H(7B) 59.9 no
O(3) HO(3) O(4) 174.6(2) no
C(8) H(8A) H(8B) 39.1(4) no
C(8) H(8B) H(8A) 35.9(3) no

loop_
_geom_bond_atom_site_label_1
_geom_bond_atom_site_label_2
_geom_bond_distance
_geom_bond_publ_flag
Ge O(1) 1.850(3) yes
Ge O(1)a 1.850(3) yes
Ge O(2) 1.823(3) yes
Ge O(2)a 1.823(3) yes
Ge O(3) 1.994(3) yes
Ge O(3)a 1.994(3) yes
O(1) C(1) 1.370(5) yes
O(2) C(6) 1.366(6) yes
O(3) C(7) 1.425(6) yes
C(1) C(2) 1.370(7) yes
C(1) C(6) 1.398(7) yes
C(2) C(3) 1.391(7) yes
C(3) C(4) 1.381(8) yes
C(4) C(5) 1.391(7) yes
C(5) C(6) 1.380(6) yes
O(3) H(03) 1.091(3) no
O(4) C(8) 1.372(6) no
O(4) H(03) 1.451(3) no
O(4) H(04) 0.970(3) no
C(3) H(3) 1.076(5) no
C(4) H(4) 1.077(4) no
C(5) H(5) 1.077(5) no
C(7) H(7A) 0.944(6) no
C(7) H(7B) 0.941(6) no
C(7) H(7C) 0.961(7) no
C(8) H(8A) 0.942(6) no
C(8) H(8B) 1.013(6) no
C(8) H(8C) 0.967(6) no
H(7A) H(7B) 1.5513(2) no
H(7A) H(7C) 1.5531(3) no
H(7B) H(7C) 1.55314(15) no
H(8A) H(8B) 1.5513(2) no
C(2) H(2) 1.076(5) no
